data_7001155
loop_
_publ_author_name
'Li, Dongdong'
'Tian, Jinlei'
'Kou, Yingying'
'Huang, Fuping'
'Chen, Gongjun'
'Gu, Wen'
'Liu, Xin'
'Liao, Daizheng'
'Cheng, Peng'
'Yan, Shiping'

_publ_section_title
;
 Synthesis, X-ray crystal structures, magnetism, and DNA cleavage
 properties of copper(ii) complexes with 1,4-tpbd ligand
;
_journal_issue 18
_journal_name_full 'Dalton Transactions'
_journal_page_first 3574
_journal_page_last 3583
_journal_paper_doi 10.1039/b823472h
_journal_year 2009
_chemical_formula_sum 'C50 H52 Cl4 Cu2 N10 O20'
_chemical_formula_weight 1381.90
_chemical_name_systematic
;
?
;
_space_group_IT_number 2
_symmetry_cell_setting triclinic
_symmetry_space_group_name_Hall '-P 1'
_symmetry_space_group_name_H-M 'P -1'
_atom_sites_solution_hydrogens geom
_atom_sites_solution_primary direct
_atom_sites_solution_secondary difmap
_audit_creation_method SHELXL-97
_cell_angle_alpha 64.99(3)
_cell_angle_beta 78.94(3)
_cell_angle_gamma 77.72(3)
_cell_formula_units_Z 1
_cell_length_a 10.014(2)
_cell_length_b 12.259(3)
_cell_length_c 12.887(3)
_cell_measurement_reflns_used 3787
_cell_measurement_temperature 113(2)
_cell_measurement_theta_max 27.857
_cell_measurement_theta_min 1.755
_cell_volume 1391.6(7)
_computing_cell_refinement 'Bruker XSCANS'
_computing_data_collection 'Bruker XSCANS'
_computing_data_reduction 'Bruker SHELXTL'
_computing_molecular_graphics 'Bruker SHELXTL'
_computing_publication_material 'Bruker SHELXTL'
_computing_structure_refinement 'SHELXL-97 (Sheldrick, 1997)'
_computing_structure_solution 'SHELXS-97 (Sheldrick, 1990)'
_diffrn_ambient_temperature 113(2)
_diffrn_measured_fraction_theta_full 0.992
_diffrn_measured_fraction_theta_max 0.992
_diffrn_measurement_device_type 'rigaku saturn'
_diffrn_measurement_method '\w scans'
_diffrn_radiation_monochromator confocal
_diffrn_radiation_source 'rotating anode'
_diffrn_radiation_type MoK\a
_diffrn_radiation_wavelength 0.71073
_diffrn_reflns_av_R_equivalents 0.0225
_diffrn_reflns_av_sigmaI/netI 0.0368
_diffrn_reflns_limit_h_max 11
_diffrn_reflns_limit_h_min -11
_diffrn_reflns_limit_k_max 10
_diffrn_reflns_limit_k_min -14
_diffrn_reflns_limit_l_max 13
_diffrn_reflns_limit_l_min -15
_diffrn_reflns_number 8553
_diffrn_reflns_theta_full 25.02
_diffrn_reflns_theta_max 25.02
_diffrn_reflns_theta_min 1.76
_exptl_absorpt_coefficient_mu 1.044
_exptl_absorpt_correction_T_max 0.9594
_exptl_absorpt_correction_T_min 0.8850
_exptl_absorpt_correction_type multi-scan
_exptl_absorpt_process_details crystalclear
_exptl_crystal_density_diffrn 1.649
_exptl_crystal_density_method 'not measured'
_exptl_crystal_F_000 708
_exptl_crystal_size_max 0.12
_exptl_crystal_size_mid 0.10
_exptl_crystal_size_min 0.04
_refine_diff_density_max 0.837
_refine_diff_density_min -0.623
_refine_diff_density_rms 0.089
_refine_ls_extinction_method none
_refine_ls_goodness_of_fit_ref 1.071
_refine_ls_hydrogen_treatment constr
_refine_ls_matrix_type full
_refine_ls_number_parameters 416
_refine_ls_number_reflns 4871
_refine_ls_number_restraints 92
_refine_ls_restrained_S_all 1.135
_refine_ls_R_factor_all 0.0499
_refine_ls_R_factor_gt 0.0459
_refine_ls_shift/su_max 0.001
_refine_ls_shift/su_mean 0.000
_refine_ls_structure_factor_coef Fsqd
_refine_ls_weighting_details 'calc w=1/[\s^2^(Fo^2^)+(0.0869P)^2^+1.0182P] where P=(Fo^2^+2Fc^2^)/3'
_refine_ls_weighting_scheme calc
_refine_ls_wR_factor_gt 0.1318
_refine_ls_wR_factor_ref 0.1364
_reflns_number_gt 4375
_reflns_number_total 4871
_reflns_threshold_expression >2sigma(I)
_cod_data_source_file b823472h.txt
_cod_data_source_block r80110a
_cod_depositor_comments
;
The following automatic conversions were performed:
'_symmetry_cell_setting' value 'Triclinic' changed to 'triclinic'
according to '/home/saulius/struct/CIF-dictionaries/cif_core.dic'
dictionary named 'cif_core.dic' version 2.4.1 from
2010-06-29.

'_exptl_absorpt_correction_type' value 'MULTI-SCAN' changed
to 'multi-scan' according to
'/home/saulius/struct/CIF-dictionaries/cif_core.dic' dictionary named
'cif_core.dic' version 2.4.1 from
2010-06-29.

'_refine_ls_hydrogen_treatment' value 'CONSTR' changed to
'constr' according to '/home/saulius/struct/CIF-dictionaries/cif_core.dic'
dictionary named 'cif_core.dic' version 2.4.1 from 2010-06-29.

Automatic conversion script
Id: cif_fix_enum 1527 2010-12-29 10:47:43Z saulius 
;
_cod_original_cell_volume 1391.5(5)
_cod_original_sg_symbol_H-M P-1
_cod_database_code 7001155

loop_
_symmetry_equiv_pos_as_xyz
'x, y, z'
'-x, -y, -z'

loop_
_atom_site_label
_atom_site_type_symbol
_atom_site_fract_x
_atom_site_fract_y
_atom_site_fract_z
_atom_site_U_iso_or_equiv
_atom_site_adp_type
_atom_site_occupancy
_atom_site_symmetry_multiplicity
_atom_site_calc_flag
_atom_site_refinement_flags
_atom_site_disorder_assembly
_atom_site_disorder_group
Cu1 Cu 0.73513(4) 0.82508(3) 0.34828(3) 0.01593(16) Uani 1 1 d . . .
N1 N 0.8194(3) 0.8630(3) 0.1847(2) 0.0213(6) Uani 1 1 d . . .
N2 N 0.9770(3) 0.7570(2) 0.3745(2) 0.0159(6) Uani 1 1 d . . .
N3 N 0.7972(3) 0.9760(2) 0.3392(2) 0.0174(6) Uani 1 1 d . . .
N4 N 0.6890(3) 0.6643(2) 0.3692(2) 0.0194(6) Uani 1 1 d . . .
N5 N 0.6722(3) 0.7610(2) 0.5178(2) 0.0172(6) Uani 1 1 d . . .
C1 C 0.7381(4) 0.9041(3) 0.0986(3) 0.0299(8) Uani 1 1 d . . .
H1 H 0.6444 0.9280 0.1137 0.036 Uiso 1 1 calc R . .
C2 C 0.7911(5) 0.9113(4) -0.0103(3) 0.0393(10) Uani 1 1 d . . .
H2 H 0.7344 0.9404 -0.0686 0.047 Uiso 1 1 calc R . .
C3 C 0.9298(5) 0.8747(4) -0.0315(3) 0.0407(10) Uani 1 1 d . . .
H3 H 0.9675 0.8762 -0.1039 0.049 Uiso 1 1 calc R . .
C4 C 1.0121(4) 0.8358(4) 0.0552(3) 0.0321(9) Uani 1 1 d . . .
H4 H 1.1062 0.8124 0.0412 0.039 Uiso 1 1 calc R . .
C5 C 0.9549(4) 0.8316(3) 0.1628(3) 0.0219(7) Uani 1 1 d . . .
C6 C 1.0475(4) 0.7992(3) 0.2559(3) 0.0206(7) Uani 1 1 d . . .
H6A H 1.1218 0.7359 0.2503 0.025 Uiso 1 1 calc R . .
H6B H 1.0882 0.8702 0.2410 0.025 Uiso 1 1 calc R . .
C7 C 0.9898(3) 0.8333(3) 0.4347(3) 0.0180(7) Uani 1 1 d . . .
H7A H 1.0863 0.8329 0.4366 0.022 Uiso 1 1 calc R . .
H7B H 0.9469 0.7998 0.5136 0.022 Uiso 1 1 calc R . .
C8 C 0.9214(3) 0.9626(3) 0.3737(3) 0.0173(7) Uani 1 1 d . . .
C9 C 0.9790(3) 1.0628(3) 0.3562(3) 0.0189(7) Uani 1 1 d . . .
H9 H 1.0645 1.0521 0.3802 0.023 Uiso 1 1 calc R . .
C10 C 0.9103(4) 1.1787(3) 0.3033(3) 0.0225(7) Uani 1 1 d . . .
H10 H 0.9480 1.2466 0.2918 0.027 Uiso 1 1 calc R . .
C11 C 0.7835(4) 1.1916(3) 0.2676(3) 0.0246(8) Uani 1 1 d . . .
H11 H 0.7348 1.2686 0.2316 0.029 Uiso 1 1 calc R . .
C12 C 0.7308(4) 1.0893(3) 0.2863(3) 0.0215(7) Uani 1 1 d . . .
H12 H 0.6462 1.0985 0.2615 0.026 Uiso 1 1 calc R . .
C13 C 0.9933(3) 0.6277(3) 0.4392(3) 0.0148(6) Uani 1 1 d . . .
C14 C 1.0081(3) 0.5510(3) 0.3815(3) 0.0167(7) Uani 1 1 d . . .
H14 H 1.0142 0.5844 0.3015 0.020 Uiso 1 1 calc R . .
C15 C 0.9861(3) 0.5739(3) 0.5592(3) 0.0159(6) Uani 1 1 d . . .
H15 H 0.9773 0.6226 0.6000 0.019 Uiso 1 1 calc R . .
C16 C 0.6947(4) 0.6218(3) 0.2877(3) 0.0247(8) Uani 1 1 d . . .
H16 H 0.7042 0.6754 0.2107 0.030 Uiso 1 1 calc R . .
C17 C 0.6871(4) 0.5024(3) 0.3135(3) 0.0275(8) Uani 1 1 d . . .
H17 H 0.6901 0.4764 0.2548 0.033 Uiso 1 1 calc R . .
C18 C 0.6748(4) 0.4215(3) 0.4271(3) 0.0264(8) Uani 1 1 d . . .
H18 H 0.6725 0.3397 0.4461 0.032 Uiso 1 1 calc R . .
C19 C 0.6658(3) 0.4644(3) 0.5127(3) 0.0223(7) Uani 1 1 d . . .
H19 H 0.6558 0.4121 0.5901 0.027 Uiso 1 1 calc R . .
C20 C 0.6720(3) 0.5865(3) 0.4806(3) 0.0193(7) Uani 1 1 d . . .
C21 C 0.6569(3) 0.6427(3) 0.5645(3) 0.0186(7) Uani 1 1 d . . .
C22 C 0.6254(4) 0.5806(3) 0.6821(3) 0.0249(8) Uani 1 1 d . . .
H22 H 0.6143 0.4990 0.7126 0.030 Uiso 1 1 calc R . .
C23 C 0.6107(4) 0.6425(3) 0.7538(3) 0.0281(8) Uani 1 1 d . . .
H23 H 0.5911 0.6023 0.8332 0.034 Uiso 1 1 calc R . .
C24 C 0.6256(4) 0.7644(3) 0.7056(3) 0.0271(8) Uani 1 1 d . . .
H24 H 0.6155 0.8076 0.7517 0.032 Uiso 1 1 calc R . .
C25 C 0.6558(3) 0.8204(3) 0.5877(3) 0.0216(7) Uani 1 1 d . . .
H25 H 0.6651 0.9025 0.5551 0.026 Uiso 1 1 calc R . .
Cl1 Cl 0.37863(8) 0.90559(7) 0.33781(7) 0.0192(2) Uani 1 1 d . . .
O1 O 0.5150(2) 0.9410(2) 0.3010(2) 0.0294(6) Uani 1 1 d . . .
O2 O 0.3786(3) 0.7966(2) 0.3231(2) 0.0375(7) Uani 1 1 d . . .
O3 O 0.2834(3) 1.0022(3) 0.2695(2) 0.0339(6) Uani 1 1 d . . .
O4 O 0.3407(3) 0.8858(3) 0.4573(2) 0.0356(7) Uani 1 1 d . . .
Cl2 Cl 0.43945(10) 0.71846(9) 0.03136(7) 0.0316(2) Uani 1 1 d D . .
O5 O 0.3506(5) 0.7092(4) 0.1329(3) 0.0845(14) Uani 1 1 d DU A .
O6 O 0.3666(8) 0.7202(9) -0.0528(5) 0.085(3) Uani 0.653(12) 1 d PDU A 1
O7 O 0.5018(11) 0.8265(7) -0.0164(8) 0.127(4) Uani 0.653(12) 1 d PDU A 1
O8 O 0.5419(7) 0.6125(7) 0.0631(6) 0.092(3) Uani 0.653(12) 1 d PDU A 1
O6' O 0.4241(17) 0.8406(8) -0.0528(9) 0.099(5) Uani 0.347(12) 1 d PDU A 2
O7' O 0.5785(7) 0.6775(14) 0.0540(11) 0.073(4) Uani 0.347(12) 1 d PDU A 2
O8' O 0.4043(14) 0.6423(14) -0.0189(12) 0.083(4) Uani 0.347(12) 1 d PDU A 2
O9 O 0.7757(5) 0.4861(4) 0.0227(4) 0.0811(13) Uani 1 1 d D . .
H9A H 0.7155 0.5513 0.0108 0.122 Uiso 1 1 d RD . .
H9B H 0.7468 0.4263 0.0205 0.122 Uiso 1 1 d RD . .
O10 O 1.0019(4) 0.4577(4) 0.1620(3) 0.0704(11) Uani 1 1 d D . .
H10A H 0.9383 0.5167 0.1642 0.106 Uiso 1 1 d RD . .
H10B H 0.9703 0.4435 0.1092 0.106 Uiso 1 1 d RD . .

loop_
_atom_site_aniso_label
_atom_site_aniso_U_11
_atom_site_aniso_U_22
_atom_site_aniso_U_33
_atom_site_aniso_U_23
_atom_site_aniso_U_13
_atom_site_aniso_U_12
Cu1 0.0183(2) 0.0131(2) 0.0166(2) -0.00498(18) -0.00339(16) -0.00361(17)
N1 0.0255(15) 0.0192(15) 0.0192(14) -0.0045(12) -0.0073(12) -0.0054(12)
N2 0.0172(14) 0.0142(13) 0.0171(14) -0.0071(11) -0.0041(11) -0.0003(11)
N3 0.0168(13) 0.0159(14) 0.0194(14) -0.0074(11) -0.0017(11) -0.0019(11)
N4 0.0173(14) 0.0188(14) 0.0237(15) -0.0087(12) -0.0073(11) -0.0007(11)
N5 0.0149(13) 0.0154(13) 0.0210(14) -0.0063(12) -0.0035(11) -0.0025(11)
C1 0.036(2) 0.0277(19) 0.0222(19) -0.0032(16) -0.0119(16) -0.0031(16)
C2 0.056(3) 0.042(2) 0.0185(19) -0.0067(18) -0.0138(18) -0.009(2)
C3 0.057(3) 0.045(3) 0.020(2) -0.0128(18) -0.0007(18) -0.009(2)
C4 0.041(2) 0.032(2) 0.0191(18) -0.0093(16) 0.0008(16) -0.0016(17)
C5 0.0290(19) 0.0162(16) 0.0185(17) -0.0046(14) -0.0040(14) -0.0031(14)
C6 0.0235(17) 0.0192(17) 0.0186(17) -0.0073(14) 0.0003(13) -0.0051(14)
C7 0.0225(16) 0.0151(16) 0.0191(16) -0.0080(14) -0.0058(13) -0.0027(13)
C8 0.0207(16) 0.0175(16) 0.0148(15) -0.0085(13) -0.0007(13) -0.0016(13)
C9 0.0201(16) 0.0209(17) 0.0181(16) -0.0096(14) 0.0010(13) -0.0070(13)
C10 0.0316(19) 0.0180(17) 0.0213(17) -0.0089(14) -0.0001(14) -0.0112(14)
C11 0.0329(19) 0.0140(16) 0.0235(18) -0.0058(14) -0.0039(15) 0.0003(14)
C12 0.0222(17) 0.0178(17) 0.0222(17) -0.0058(14) -0.0045(14) -0.0012(14)
C13 0.0104(14) 0.0152(15) 0.0182(16) -0.0062(13) -0.0030(12) -0.0003(12)
C14 0.0162(15) 0.0181(16) 0.0146(15) -0.0060(13) -0.0045(12) 0.0012(13)
C15 0.0149(15) 0.0152(16) 0.0188(16) -0.0089(13) -0.0038(12) 0.0013(12)
C16 0.0246(18) 0.0255(18) 0.0279(19) -0.0117(16) -0.0095(15) -0.0038(15)
C17 0.0252(18) 0.0275(19) 0.040(2) -0.0221(18) -0.0082(16) -0.0023(15)
C18 0.0188(17) 0.0176(17) 0.045(2) -0.0129(17) -0.0060(16) -0.0036(14)
C19 0.0155(17) 0.0162(17) 0.033(2) -0.0068(15) -0.0052(14) -0.0030(13)
C20 0.0119(15) 0.0195(17) 0.0265(18) -0.0091(15) -0.0049(13) -0.0003(13)
C21 0.0129(15) 0.0172(16) 0.0256(17) -0.0078(14) -0.0046(13) -0.0016(13)
C22 0.0243(18) 0.0205(17) 0.0249(18) -0.0030(15) -0.0031(14) -0.0057(14)
C23 0.0281(19) 0.030(2) 0.0209(18) -0.0050(16) -0.0028(15) -0.0040(16)
C24 0.0266(18) 0.033(2) 0.0241(18) -0.0142(16) -0.0013(15) -0.0040(16)
C25 0.0207(17) 0.0207(17) 0.0248(18) -0.0109(15) -0.0027(14) -0.0017(14)
Cl1 0.0193(4) 0.0193(4) 0.0193(4) -0.0062(3) -0.0027(3) -0.0059(3)
O1 0.0160(12) 0.0223(13) 0.0419(15) -0.0029(12) -0.0074(11) -0.0039(10)
O2 0.0522(18) 0.0307(15) 0.0386(16) -0.0192(13) 0.0019(13) -0.0194(13)
O3 0.0225(13) 0.0363(15) 0.0348(15) -0.0062(12) -0.0108(11) 0.0018(12)
O4 0.0537(18) 0.0332(15) 0.0195(13) -0.0103(12) 0.0018(12) -0.0113(13)
Cl2 0.0352(5) 0.0312(5) 0.0214(5) -0.0058(4) -0.0040(4) -0.0004(4)
O5 0.101(3) 0.086(3) 0.040(2) -0.021(2) 0.022(2) 0.004(2)
O6 0.108(5) 0.108(6) 0.046(3) -0.026(4) -0.035(3) -0.014(4)
O7 0.139(7) 0.095(5) 0.125(6) 0.010(5) -0.028(6) -0.075(5)
O8 0.056(4) 0.081(5) 0.079(4) 0.009(4) -0.004(3) 0.020(4)
O6' 0.121(8) 0.070(7) 0.075(7) 0.004(5) -0.023(6) -0.012(6)
O7' 0.053(6) 0.084(8) 0.106(7) -0.055(6) -0.047(5) 0.012(5)
O8' 0.100(8) 0.099(8) 0.085(8) -0.057(6) -0.024(6) -0.028(6)
O9 0.074(3) 0.091(3) 0.064(3) -0.020(2) -0.016(2) 0.003(2)
O10 0.088(3) 0.066(3) 0.058(2) -0.027(2) -0.006(2) -0.009(2)

loop_
_atom_type_symbol
_atom_type_description
_atom_type_scat_dispersion_real
_atom_type_scat_dispersion_imag
_atom_type_scat_source
C C 0.0033 0.0016 'International Tables Vol C Tables 4.2.6.8 and 6.1.1.4'
H H 0.0000 0.0000 'International Tables Vol C Tables 4.2.6.8 and 6.1.1.4'
N N 0.0061 0.0033 'International Tables Vol C Tables 4.2.6.8 and 6.1.1.4'
O O 0.0106 0.0060 'International Tables Vol C Tables 4.2.6.8 and 6.1.1.4'
Cl Cl 0.1484 0.1585 'International Tables Vol C Tables 4.2.6.8 and 6.1.1.4'
Cu Cu 0.3201 1.2651 'International Tables Vol C Tables 4.2.6.8 and 6.1.1.4'

loop_
_geom_angle_atom_site_label_1
_geom_angle_atom_site_label_2
_geom_angle_atom_site_label_3
_geom_angle
_geom_angle_site_symmetry_1
_geom_angle_site_symmetry_3
_geom_angle_publ_flag
N5 Cu1 N1 170.46(11) . . ?
N5 Cu1 N4 80.98(11) . . ?
N1 Cu1 N4 93.30(12) . . ?
N5 Cu1 N3 96.10(11) . . ?
N1 Cu1 N3 88.83(12) . . ?
N4 Cu1 N3 173.74(10) . . ?
N5 Cu1 O1 92.59(10) . . ?
N1 Cu1 O1 95.66(11) . . ?
N4 Cu1 O1 96.61(10) . . ?
N3 Cu1 O1 89.03(10) . . ?
N5 Cu1 N2 93.93(10) . . ?
N1 Cu1 N2 79.12(11) . . ?
N4 Cu1 N2 96.99(10) . . ?
N3 Cu1 N2 77.62(10) . . ?
O1 Cu1 N2 165.69(9) . . ?
C5 N1 C1 119.6(3) . . ?
C5 N1 Cu1 119.4(2) . . ?
C1 N1 Cu1 120.4(2) . . ?
C13 N2 C6 116.0(2) . . ?
C13 N2 C7 117.1(2) . . ?
C6 N2 C7 112.2(3) . . ?
C13 N2 Cu1 107.25(19) . . ?
C6 N2 Cu1 103.75(18) . . ?
C7 N2 Cu1 97.64(17) . . ?
C12 N3 C8 118.8(3) . . ?
C12 N3 Cu1 123.1(2) . . ?
C8 N3 Cu1 117.5(2) . . ?
C16 N4 C20 118.2(3) . . ?
C16 N4 Cu1 127.7(2) . . ?
C20 N4 Cu1 113.2(2) . . ?
C21 N5 C25 118.8(3) . . ?
C21 N5 Cu1 114.0(2) . . ?
C25 N5 Cu1 127.0(2) . . ?
N1 C1 C2 121.5(4) . . ?
N1 C1 H1 119.2 . . ?
C2 C1 H1 119.2 . . ?
C1 C2 C3 118.8(4) . . ?
C1 C2 H2 120.6 . . ?
C3 C2 H2 120.6 . . ?
C4 C3 C2 119.4(4) . . ?
C4 C3 H3 120.3 . . ?
C2 C3 H3 120.3 . . ?
C3 C4 C5 119.8(4) . . ?
C3 C4 H4 120.1 . . ?
C5 C4 H4 120.1 . . ?
N1 C5 C4 120.8(3) . . ?
N1 C5 C6 119.2(3) . . ?
C4 C5 C6 119.9(3) . . ?
N2 C6 C5 114.5(3) . . ?
N2 C6 H6A 108.6 . . ?
C5 C6 H6A 108.6 . . ?
N2 C6 H6B 108.6 . . ?
C5 C6 H6B 108.6 . . ?
H6A C6 H6B 107.6 . . ?
N2 C7 C8 110.3(2) . . ?
N2 C7 H7A 109.6 . . ?
C8 C7 H7A 109.6 . . ?
N2 C7 H7B 109.6 . . ?
C8 C7 H7B 109.6 . . ?
H7A C7 H7B 108.1 . . ?
N3 C8 C9 120.9(3) . . ?
N3 C8 C7 116.4(3) . . ?
C9 C8 C7 122.6(3) . . ?
C10 C9 C8 120.3(3) . . ?
C10 C9 H9 119.9 . . ?
C8 C9 H9 119.9 . . ?
C9 C10 C11 118.4(3) . . ?
C9 C10 H10 120.8 . . ?
C11 C10 H10 120.8 . . ?
C12 C11 C10 119.2(3) . . ?
C12 C11 H11 120.4 . . ?
C10 C11 H11 120.4 . . ?
N3 C12 C11 122.4(3) . . ?
N3 C12 H12 118.8 . . ?
C11 C12 H12 118.8 . . ?
C15 C13 C14 117.5(3) . . ?
C15 C13 N2 123.0(3) . . ?
C14 C13 N2 119.3(3) . . ?
C15 C14 C13 121.5(3) 2_766 . ?
C15 C14 H14 119.2 2_766 . ?
C13 C14 H14 119.2 . . ?
C14 C15 C13 120.9(3) 2_766 . ?
C14 C15 H15 119.5 2_766 . ?
C13 C15 H15 119.5 . . ?
N4 C16 C17 122.7(3) . . ?
N4 C16 H16 118.7 . . ?
C17 C16 H16 118.7 . . ?
C16 C17 C18 119.4(3) . . ?
C16 C17 H17 120.3 . . ?
C18 C17 H17 120.3 . . ?
C17 C18 C19 118.7(3) . . ?
C17 C18 H18 120.6 . . ?
C19 C18 H18 120.6 . . ?
C20 C19 C18 118.9(3) . . ?
C20 C19 H19 120.6 . . ?
C18 C19 H19 120.6 . . ?
N4 C20 C19 122.1(3) . . ?
N4 C20 C21 114.7(3) . . ?
C19 C20 C21 123.2(3) . . ?
N5 C21 C22 121.9(3) . . ?
N5 C21 C20 114.8(3) . . ?
C22 C21 C20 123.3(3) . . ?
C21 C22 C23 118.9(3) . . ?
C21 C22 H22 120.6 . . ?
C23 C22 H22 120.6 . . ?
C24 C23 C22 119.2(3) . . ?
C24 C23 H23 120.4 . . ?
C22 C23 H23 120.4 . . ?
C25 C24 C23 118.6(3) . . ?
C25 C24 H24 120.7 . . ?
C23 C24 H24 120.7 . . ?
N5 C25 C24 122.6(3) . . ?
N5 C25 H25 118.7 . . ?
C24 C25 H25 118.7 . . ?
O2 Cl1 O3 110.26(18) . . ?
O2 Cl1 O4 109.84(17) . . ?
O3 Cl1 O4 109.38(17) . . ?
O2 Cl1 O1 109.61(17) . . ?
O3 Cl1 O1 108.45(16) . . ?
O4 Cl1 O1 109.27(17) . . ?
Cl1 O1 Cu1 130.50(15) . . ?
O6 Cl2 O5 110.4(4) . . ?
O6 Cl2 O7' 132.7(5) . . ?
O5 Cl2 O7' 111.4(5) . . ?
O6 Cl2 O6' 73.4(6) . . ?
O5 Cl2 O6' 110.5(5) . . ?
O7' Cl2 O6' 110.4(6) . . ?
O6 Cl2 O7 107.9(4) . . ?
O5 Cl2 O7 112.0(4) . . ?
O7' Cl2 O7 75.3(6) . . ?
O6' Cl2 O7 38.1(6) . . ?
O6 Cl2 O8 109.8(4) . . ?
O5 Cl2 O8 106.1(3) . . ?
O7' Cl2 O8 36.8(5) . . ?
O6' Cl2 O8 139.2(6) . . ?
O7 Cl2 O8 110.6(5) . . ?
O6 Cl2 O8' 36.2(5) . . ?
O5 Cl2 O8' 109.9(5) . . ?
O7' Cl2 O8' 107.3(6) . . ?
O6' Cl2 O8' 107.0(6) . . ?
O7 Cl2 O8' 133.3(6) . . ?
O8 Cl2 O8' 75.7(6) . . ?
H9A O9 H9B 114.8 . . ?
H10A O10 H10B 97.3 . . ?

loop_
_geom_bond_atom_site_label_1
_geom_bond_atom_site_label_2
_geom_bond_distance
_geom_bond_site_symmetry_2
_geom_bond_publ_flag
Cu1 N5 2.004(3) . ?
Cu1 N1 2.007(3) . ?
Cu1 N4 2.015(3) . ?
Cu1 N3 2.025(3) . ?
Cu1 O1 2.388(2) . ?
Cu1 N2 2.427(3) . ?
N1 C5 1.338(5) . ?
N1 C1 1.360(5) . ?
N2 C13 1.435(4) . ?
N2 C6 1.475(4) . ?
N2 C7 1.482(4) . ?
N3 C12 1.347(4) . ?
N3 C8 1.355(4) . ?
N4 C16 1.343(4) . ?
N4 C20 1.348(4) . ?
N5 C21 1.345(4) . ?
N5 C25 1.348(4) . ?
C1 C2 1.373(5) . ?
C1 H1 0.9300 . ?
C2 C3 1.378(6) . ?
C2 H2 0.9300 . ?
C3 C4 1.375(6) . ?
C3 H3 0.9300 . ?
C4 C5 1.379(5) . ?
C4 H4 0.9300 . ?
C5 C6 1.524(5) . ?
C6 H6A 0.9700 . ?
C6 H6B 0.9700 . ?
C7 C8 1.514(4) . ?
C7 H7A 0.9700 . ?
C7 H7B 0.9700 . ?
C8 C9 1.382(5) . ?
C9 C10 1.379(5) . ?
C9 H9 0.9300 . ?
C10 C11 1.388(5) . ?
C10 H10 0.9300 . ?
C11 C12 1.374(5) . ?
C11 H11 0.9300 . ?
C12 H12 0.9300 . ?
C13 C15 1.395(4) . ?
C13 C14 1.396(4) . ?
C14 C15 1.386(5) 2_766 ?
C14 H14 0.9300 . ?
C15 C14 1.386(5) 2_766 ?
C15 H15 0.9300 . ?
C16 C17 1.373(5) . ?
C16 H16 0.9300 . ?
C17 C18 1.377(6) . ?
C17 H17 0.9300 . ?
C18 C19 1.391(5) . ?
C18 H18 0.9300 . ?
C19 C20 1.387(5) . ?
C19 H19 0.9300 . ?
C20 C21 1.480(5) . ?
C21 C22 1.384(5) . ?
C22 C23 1.395(5) . ?
C22 H22 0.9300 . ?
C23 C24 1.384(5) . ?
C23 H23 0.9300 . ?
C24 C25 1.379(5) . ?
C24 H24 0.9300 . ?
C25 H25 0.9300 . ?
Cl1 O2 1.427(3) . ?
Cl1 O3 1.431(3) . ?
Cl1 O4 1.440(3) . ?
Cl1 O1 1.451(3) . ?
Cl2 O6 1.410(5) . ?
Cl2 O5 1.410(3) . ?
Cl2 O7' 1.418(6) . ?
Cl2 O6' 1.426(7) . ?
Cl2 O7 1.427(5) . ?
Cl2 O8 1.432(5) . ?
Cl2 O8' 1.468(6) . ?
O9 H9A 0.8683 . ?
O9 H9B 0.8560 . ?
O10 H10A 0.8629 . ?
O10 H10B 0.8943 . ?

loop_
_geom_torsion_atom_site_label_1
_geom_torsion_atom_site_label_2
_geom_torsion_atom_site_label_3
_geom_torsion_atom_site_label_4
_geom_torsion
_geom_torsion_site_symmetry_1
_geom_torsion_site_symmetry_2
_geom_torsion_site_symmetry_3
_geom_torsion_site_symmetry_4
_geom_torsion_publ_flag
N5 Cu1 N1 C5 -39.9(8) . . . . ?
N4 Cu1 N1 C5 -92.7(3) . . . . ?
N3 Cu1 N1 C5 81.4(3) . . . . ?
O1 Cu1 N1 C5 170.3(3) . . . . ?
N2 Cu1 N1 C5 3.8(2) . . . . ?
N5 Cu1 N1 C1 130.7(6) . . . . ?
N4 Cu1 N1 C1 78.0(3) . . . . ?
N3 Cu1 N1 C1 -107.9(3) . . . . ?
O1 Cu1 N1 C1 -19.0(3) . . . . ?
N2 Cu1 N1 C1 174.4(3) . . . . ?
N5 Cu1 N2 C13 58.4(2) . . . . ?
N1 Cu1 N2 C13 -115.0(2) . . . . ?
N4 Cu1 N2 C13 -23.0(2) . . . . ?
N3 Cu1 N2 C13 153.8(2) . . . . ?
O1 Cu1 N2 C13 175.3(3) . . . . ?
N5 Cu1 N2 C6 -178.30(19) . . . . ?
N1 Cu1 N2 C6 8.29(19) . . . . ?
N4 Cu1 N2 C6 100.3(2) . . . . ?
N3 Cu1 N2 C6 -82.9(2) . . . . ?
O1 Cu1 N2 C6 -61.4(4) . . . . ?
N5 Cu1 N2 C7 -63.16(19) . . . . ?
N1 Cu1 N2 C7 123.4(2) . . . . ?
N4 Cu1 N2 C7 -144.54(19) . . . . ?
N3 Cu1 N2 C7 32.23(19) . . . . ?
O1 Cu1 N2 C7 53.7(4) . . . . ?
N5 Cu1 N3 C12 -109.9(3) . . . . ?
N1 Cu1 N3 C12 78.3(3) . . . . ?
N4 Cu1 N3 C12 -171.8(9) . . . . ?
O1 Cu1 N3 C12 -17.4(3) . . . . ?
N2 Cu1 N3 C12 157.4(3) . . . . ?
N5 Cu1 N3 C8 79.6(2) . . . . ?
N1 Cu1 N3 C8 -92.2(2) . . . . ?
N4 Cu1 N3 C8 17.7(11) . . . . ?
O1 Cu1 N3 C8 172.1(2) . . . . ?
N2 Cu1 N3 C8 -13.1(2) . . . . ?
N5 Cu1 N4 C16 177.0(3) . . . . ?
N1 Cu1 N4 C16 -10.7(3) . . . . ?
N3 Cu1 N4 C16 -120.4(9) . . . . ?
O1 Cu1 N4 C16 85.4(3) . . . . ?
N2 Cu1 N4 C16 -90.1(3) . . . . ?
N5 Cu1 N4 C20 -14.1(2) . . . . ?
N1 Cu1 N4 C20 158.3(2) . . . . ?
N3 Cu1 N4 C20 48.5(11) . . . . ?
O1 Cu1 N4 C20 -105.6(2) . . . . ?
N2 Cu1 N4 C20 78.8(2) . . . . ?
N1 Cu1 N5 C21 -42.1(7) . . . . ?
N4 Cu1 N5 C21 11.5(2) . . . . ?
N3 Cu1 N5 C21 -162.9(2) . . . . ?
O1 Cu1 N5 C21 107.8(2) . . . . ?
N2 Cu1 N5 C21 -84.9(2) . . . . ?
N1 Cu1 N5 C25 132.2(6) . . . . ?
N4 Cu1 N5 C25 -174.2(3) . . . . ?
N3 Cu1 N5 C25 11.4(3) . . . . ?
O1 Cu1 N5 C25 -77.9(3) . . . . ?
N2 Cu1 N5 C25 89.3(3) . . . . ?
C5 N1 C1 C2 1.8(6) . . . . ?
Cu1 N1 C1 C2 -168.9(3) . . . . ?
N1 C1 C2 C3 0.6(6) . . . . ?
C1 C2 C3 C4 -2.1(7) . . . . ?
C2 C3 C4 C5 1.3(7) . . . . ?
C1 N1 C5 C4 -2.6(5) . . . . ?
Cu1 N1 C5 C4 168.1(3) . . . . ?
C1 N1 C5 C6 173.2(3) . . . . ?
Cu1 N1 C5 C6 -16.1(4) . . . . ?
C3 C4 C5 N1 1.1(6) . . . . ?
C3 C4 C5 C6 -174.7(4) . . . . ?
C13 N2 C6 C5 99.6(3) . . . . ?
C7 N2 C6 C5 -122.0(3) . . . . ?
Cu1 N2 C6 C5 -17.7(3) . . . . ?
N1 C5 C6 N2 24.0(4) . . . . ?
C4 C5 C6 N2 -160.1(3) . . . . ?
C13 N2 C7 C8 -159.6(3) . . . . ?
C6 N2 C7 C8 62.6(3) . . . . ?
Cu1 N2 C7 C8 -45.7(3) . . . . ?
C12 N3 C8 C9 0.6(4) . . . . ?
Cu1 N3 C8 C9 171.5(2) . . . . ?
C12 N3 C8 C7 178.8(3) . . . . ?
Cu1 N3 C8 C7 -10.3(3) . . . . ?
N2 C7 C8 N3 43.6(4) . . . . ?
N2 C7 C8 C9 -138.2(3) . . . . ?
N3 C8 C9 C10 0.2(5) . . . . ?
C7 C8 C9 C10 -177.9(3) . . . . ?
C8 C9 C10 C11 -0.5(5) . . . . ?
C9 C10 C11 C12 0.1(5) . . . . ?
C8 N3 C12 C11 -1.0(5) . . . . ?
Cu1 N3 C12 C11 -171.3(3) . . . . ?
C10 C11 C12 N3 0.6(5) . . . . ?
C6 N2 C13 C15 152.6(3) . . . . ?
C7 N2 C13 C15 16.4(4) . . . . ?
Cu1 N2 C13 C15 -92.1(3) . . . . ?
C6 N2 C13 C14 -31.8(4) . . . . ?
C7 N2 C13 C14 -168.0(3) . . . . ?
Cu1 N2 C13 C14 83.6(3) . . . . ?
C15 C13 C14 C15 0.7(5) . . . 2_766 ?
N2 C13 C14 C15 -175.1(3) . . . 2_766 ?
C14 C13 C15 C14 -0.7(5) . . . 2_766 ?
N2 C13 C15 C14 175.0(3) . . . 2_766 ?
C20 N4 C16 C17 -1.5(5) . . . . ?
Cu1 N4 C16 C17 167.0(3) . . . . ?
N4 C16 C17 C18 -0.8(5) . . . . ?
C16 C17 C18 C19 2.1(5) . . . . ?
C17 C18 C19 C20 -1.2(5) . . . . ?
C16 N4 C20 C19 2.5(5) . . . . ?
Cu1 N4 C20 C19 -167.6(2) . . . . ?
C16 N4 C20 C21 -175.8(3) . . . . ?
Cu1 N4 C20 C21 14.1(3) . . . . ?
C18 C19 C20 N4 -1.2(5) . . . . ?
C18 C19 C20 C21 177.0(3) . . . . ?
C25 N5 C21 C22 -0.3(5) . . . . ?
Cu1 N5 C21 C22 174.5(2) . . . . ?
C25 N5 C21 C20 177.9(3) . . . . ?
Cu1 N5 C21 C20 -7.3(3) . . . . ?
N4 C20 C21 N5 -4.6(4) . . . . ?
C19 C20 C21 N5 177.0(3) . . . . ?
N4 C20 C21 C22 173.6(3) . . . . ?
C19 C20 C21 C22 -4.7(5) . . . . ?
N5 C21 C22 C23 -0.7(5) . . . . ?
C20 C21 C22 C23 -178.8(3) . . . . ?
C21 C22 C23 C24 1.1(5) . . . . ?
C22 C23 C24 C25 -0.5(5) . . . . ?
C21 N5 C25 C24 0.9(5) . . . . ?
Cu1 N5 C25 C24 -173.1(3) . . . . ?
C23 C24 C25 N5 -0.5(5) . . . . ?
O2 Cl1 O1 Cu1 -49.4(3) . . . . ?
O3 Cl1 O1 Cu1 -169.80(19) . . . . ?
O4 Cl1 O1 Cu1 71.0(2) . . . . ?
N5 Cu1 O1 Cl1 -50.0(2) . . . . ?
N1 Cu1 O1 Cl1 125.2(2) . . . . ?
N4 Cu1 O1 Cl1 31.2(2) . . . . ?
N3 Cu1 O1 Cl1 -146.1(2) . . . . ?
N2 Cu1 O1 Cl1 -167.1(3) . . . . ?
